data_9007057
loop_
_publ_author_name
'Belokoneva, E. L.'
'Gubina, Y. K.'
'Forsyth, J. B.'
'Brown, P. J.'

_publ_section_title
;
 The charge-density distribution, its multipole refinement and the
 antiferromagnetic structure of dioptase, Cu6[Si6O18].6H2O
;
_journal_name_full 'Physics and Chemistry of Minerals'
_journal_page_first 430
_journal_page_last 438
_journal_paper_doi 10.1007/s00269-002-0246-6
_journal_volume 29
_journal_year 2002
_chemical_formula_sum 'Cu H2 O4 Si'
_chemical_name_mineral Dioptase
_space_group_IT_number 148
_symmetry_space_group_name_Hall '-P 3*'
_symmetry_space_group_name_H-M 'R -3 :R'
_cell_angle_alpha 111.7
_cell_angle_beta 111.7
_cell_angle_gamma 111.7
_cell_length_a 8.819
_cell_length_b 8.819
_cell_length_c 8.819
_cell_formula_units_Z 6
_cell_volume 479.521
_database_code_amcsd 0008642
_exptl_crystal_density_diffrn 3.275
_cod_original_sg_symbol_H-M 'R -3'
_cod_original_formula_sum 'Cu Si O4 H2'
_cod_database_code 9007057

loop_
_space_group_symop_operation_xyz
x,y,z
-z,-x,-y
y,z,x
-x,-y,-z
z,x,y
-y,-z,-x

loop_
_atom_site_aniso_label
_atom_site_aniso_U_11
_atom_site_aniso_U_22
_atom_site_aniso_U_33
_atom_site_aniso_U_12
_atom_site_aniso_U_13
_atom_site_aniso_U_23
Cu 0.00936 0.00403 0.00383 0.00327 0.00272 0.00212
Si 0.00306 0.00380 0.00417 0.00150 0.00140 0.00180
O1 0.00640 0.00470 0.00990 0.00360 0.00370 0.00380
O2 0.00590 0.00660 0.00620 0.00320 0.00250 0.00450
O3 0.00490 0.00520 0.01170 0.00310 0.00460 0.00410
O4 0.01700 0.01840 0.01560 0.00900 0.00810 0.00720

loop_
_atom_site_label
_atom_site_fract_x
_atom_site_fract_y
_atom_site_fract_z
_atom_site_U_iso_or_equiv
Cu 0.05885 0.46983 -0.33953 ?
Si 0.08274 0.21666 -0.17614 ?
O1 0.02630 -0.01190 -0.26360 ?
O2 -0.04580 0.21620 -0.36350 ?
O3 0.32250 0.37440 -0.05340 ?
O4 0.61870 0.71970 0.39660 ?
H1 0.52780 0.70790 0.43440 0.06000
H2 0.75460 0.80190 0.51680 0.04000

loop_
_cod_related_entry_id
_cod_related_entry_database
_cod_related_entry_code
1 AMCSD 0008642
